data_7700959
loop_
_publ_author_name
'Zheng, Xubin'
'Fan, Ruiqing'
'Lu, Haoyang'
'Wang, Bowen'
'Wu, Jingkun'
'Wang, Ping'
'Yang, Yulin'

_publ_section_title
;
 A dual-emitting Tb(iii)&amp;Yb(iii)-functionalized coordination polymer:
 a &quot;turn-on&quot; sensor for N-methylformamide in urine and a
 &quot;turn-off&quot; sensor for methylglyoxal in serum.
;
_journal_issue 38
_journal_name_full 'Dalton transactions (Cambridge, England : 2003)'
_journal_page_first 14408
_journal_page_last 14417
_journal_paper_doi 10.1039/c9dt02643f
_journal_volume 48
_journal_year 2019
_chemical_formula_sum 'C30 H24 Cl4 Cu2 N8 O4'
_chemical_formula_weight 829.47
_space_group_IT_number 2
_space_group_name_Hall '-P 1'
_space_group_name_H-M_alt 'P -1'
_symmetry_cell_setting triclinic
_symmetry_space_group_name_Hall '-P 1'
_symmetry_space_group_name_H-M 'P -1'
_atom_sites_solution_hydrogens geom
_atom_sites_solution_primary direct
_atom_sites_solution_secondary difmap
_audit_creation_method SHELXL-97
_audit_update_record
;
2019-06-01 deposited with the CCDC.    2019-08-27 downloaded from the CCDC.
;
_cell_angle_alpha 92.591(2)
_cell_angle_beta 97.865(2)
_cell_angle_gamma 96.668(2)
_cell_formula_units_Z 2
_cell_length_a 7.3048(9)
_cell_length_b 8.8619(11)
_cell_length_c 24.838(3)
_cell_measurement_reflns_used 5573
_cell_measurement_temperature 296(2)
_cell_measurement_theta_max 25.00
_cell_measurement_theta_min 0.83
_cell_volume 1578.9(3)
_computing_cell_refinement 'Bruker SMART'
_computing_data_collection 'Bruker SMART'
_computing_data_reduction 'Bruker SAINT'
_computing_molecular_graphics SHELXP-97
_computing_publication_material SHELXTL
_computing_structure_refinement 'SHELXL-97 (Sheldrick, 1997)'
_computing_structure_solution 'SHELXS-97 (Sheldrick, 1990)'
_diffrn_ambient_temperature 296(2)
_diffrn_measured_fraction_theta_full 0.996
_diffrn_measured_fraction_theta_max 0.996
_diffrn_measurement_device_type 'Bruker Smart APEX CCD area detector'
_diffrn_measurement_method 'phi and omega scans'
_diffrn_radiation_monochromator graphite
_diffrn_radiation_source 'fine-focus sealed tube'
_diffrn_radiation_type MoK\a
_diffrn_radiation_wavelength 0.71073
_diffrn_reflns_av_R_equivalents 0.0297
_diffrn_reflns_av_sigmaI/netI 0.0495
_diffrn_reflns_limit_h_max 8
_diffrn_reflns_limit_h_min -8
_diffrn_reflns_limit_k_max 10
_diffrn_reflns_limit_k_min -9
_diffrn_reflns_limit_l_max 29
_diffrn_reflns_limit_l_min -29
_diffrn_reflns_number 11144
_diffrn_reflns_theta_full 25.00
_diffrn_reflns_theta_max 25.00
_diffrn_reflns_theta_min 0.83
_diffrn_standards_decay_% 0
_diffrn_standards_interval_count 0
_diffrn_standards_interval_time 0
_diffrn_standards_number 0
_exptl_absorpt_coefficient_mu 1.738
_exptl_absorpt_correction_T_max 0.706
_exptl_absorpt_correction_T_min 0.600
_exptl_absorpt_correction_type multi-scan
_exptl_crystal_colour light-green
_exptl_crystal_density_diffrn 1.745
_exptl_crystal_density_method 'not measured'
_exptl_crystal_description block
_exptl_crystal_F_000 836
_exptl_crystal_size_max 0.30
_exptl_crystal_size_mid 0.25
_exptl_crystal_size_min 0.20
_refine_diff_density_max 0.493
_refine_diff_density_min -0.482
_refine_diff_density_rms 0.129
_refine_ls_extinction_method none
_refine_ls_goodness_of_fit_ref 1.056
_refine_ls_hydrogen_treatment mixed
_refine_ls_matrix_type full
_refine_ls_number_parameters 433
_refine_ls_number_reflns 5550
_refine_ls_number_restraints 0
_refine_ls_restrained_S_all 1.056
_refine_ls_R_factor_all 0.0580
_refine_ls_R_factor_gt 0.0373
_refine_ls_shift/su_max 0.001
_refine_ls_shift/su_mean 0.000
_refine_ls_structure_factor_coef Fsqd
_refine_ls_weighting_details 'calc w=1/[\s^2^(Fo^2^)+(0.0608P)^2^+0.0000P] where P=(Fo^2^+2Fc^2^)/3'
_refine_ls_weighting_scheme calc
_refine_ls_wR_factor_gt 0.0913
_refine_ls_wR_factor_ref 0.1113
_reflns_number_gt 4263
_reflns_number_total 5550
_reflns_threshold_expression >2sigma(I)
_cod_data_source_file c9dt02643f2.cif
_cod_data_source_block Cu-Hcbpp
_cod_depositor_comments
;
The following automatic conversions were performed:

'_symmetry_cell_setting' value 'Triclinic' changed to 'triclinic'
according to
/home/data/users/saulius/crontab/automatic-downloads/rss-feeds/RSC/lib/dictionaries/cif_core.dic
dictionary named 'cif_core.dic' version 2.4.2 from 2011-04-26.

Automatic conversion script
Id: cif_fix_values 4973 2017-02-22 13:04:09Z antanas 

 Adding full bibliography for 7700958--7700959.cif.
;
_cod_database_code 7700959

loop_
_symmetry_equiv_pos_as_xyz
'x, y, z'
'-x, -y, -z'

loop_
_atom_site_label
_atom_site_type_symbol
_atom_site_fract_x
_atom_site_fract_y
_atom_site_fract_z
_atom_site_U_iso_or_equiv
_atom_site_adp_type
_atom_site_occupancy
_atom_site_symmetry_multiplicity
_atom_site_calc_flag
_atom_site_refinement_flags
Cu1 Cu -0.06501(7) 0.26199(5) 0.333997(18) 0.02741(15) Uani 1 1 d .
Cu2 Cu 0.39685(6) 0.13622(5) 0.332466(18) 0.02624(15) Uani 1 1 d .
Cl1 Cl 0.05686(15) 0.07718(11) 0.38268(4) 0.0339(3) Uani 1 1 d .
Cl2 Cl -0.26198(14) 0.09135(11) 0.27879(4) 0.0357(3) Uani 1 1 d .
Cl3 Cl 0.54057(15) 0.35275(11) 0.37859(4) 0.0358(3) Uani 1 1 d .
Cl4 Cl 0.23662(15) 0.26704(11) 0.27039(4) 0.0356(3) Uani 1 1 d .
O1 O 0.2872(5) 0.6256(4) 0.05165(14) 0.0678(11) Uani 1 1 d .
H1B H 0.3401 0.6723 0.0293 0.102 Uiso 1 1 calc R
O2 O 0.0512(5) 0.7343(4) 0.01212(13) 0.0592(10) Uani 1 1 d .
O3 O 0.4971(5) 0.2336(5) 0.01121(14) 0.0684(11) Uani 1 1 d .
O4 O 0.7355(5) 0.1298(4) 0.05231(13) 0.0603(10) Uani 1 1 d .
H4A H 0.7864 0.1711 0.0284 0.091 Uiso 1 1 calc R
N1 N 0.0526(4) 0.4245(3) 0.39379(12) 0.0254(7) Uani 1 1 d .
N2 N 0.1826(5) 0.6706(4) 0.46904(14) 0.0411(9) Uani 1 1 d .
N3 N -0.1432(4) 0.4551(3) 0.29833(12) 0.0246(7) Uani 1 1 d .
N4 N -0.2488(4) 0.4993(4) 0.25399(12) 0.0301(8) Uani 1 1 d .
N5 N 0.5213(4) 0.0078(3) 0.38996(12) 0.0234(7) Uani 1 1 d .
N6 N 0.6789(5) -0.1964(4) 0.45897(14) 0.0415(9) Uani 1 1 d .
N7 N 0.3134(4) -0.0803(3) 0.29556(12) 0.0220(7) Uani 1 1 d .
N8 N 0.2140(4) -0.1544(4) 0.25019(12) 0.0279(8) Uani 1 1 d .
C1 C 0.1545(6) 0.4074(5) 0.44108(15) 0.0328(10) Uani 1 1 d .
H1A H 0.1833 0.3110 0.4496 0.039 Uiso 1 1 calc R
C2 C 0.2190(6) 0.5296(5) 0.47801(17) 0.0390(11) Uani 1 1 d .
H2B H 0.2910 0.5125 0.5105 0.047 Uiso 1 1 calc R
C3 C 0.0808(6) 0.6875(5) 0.42144(17) 0.0355(10) Uani 1 1 d .
H3A H 0.0526 0.7842 0.4132 0.043 Uiso 1 1 calc R
C4 C 0.0153(5) 0.5667(4) 0.38359(15) 0.0244(8) Uani 1 1 d .
C5 C -0.0959(5) 0.5822(4) 0.33132(15) 0.0244(8) Uani 1 1 d .
C6 C -0.1648(6) 0.7070(5) 0.30809(16) 0.0327(10) Uani 1 1 d .
H6B H -0.1492 0.8071 0.3225 0.039 Uiso 1 1 calc R
C7 C -0.2608(6) 0.6494(5) 0.25926(17) 0.0385(11) Uani 1 1 d .
H7A H -0.3246 0.7049 0.2336 0.046 Uiso 1 1 calc R
C8 C -0.3196(6) 0.3990(5) 0.20492(16) 0.0408(11) Uani 1 1 d .
H8A H -0.4519 0.4032 0.1949 0.049 Uiso 1 1 calc R
H8B H -0.3012 0.2947 0.2121 0.049 Uiso 1 1 calc R
C9 C -0.2157(6) 0.4509(5) 0.15868(15) 0.0344(10) Uani 1 1 d .
C10 C -0.2865(6) 0.5519(6) 0.12229(17) 0.0477(12) Uani 1 1 d .
H10A H -0.4060 0.5780 0.1229 0.057 Uiso 1 1 calc R
C11 C -0.1770(6) 0.6136(6) 0.08494(17) 0.0467(12) Uani 1 1 d .
H11A H -0.2241 0.6812 0.0607 0.056 Uiso 1 1 calc R
C12 C -0.0007(6) 0.5759(5) 0.08358(15) 0.0368(10) Uani 1 1 d .
C13 C 0.0659(6) 0.4694(5) 0.11848(17) 0.0401(11) Uani 1 1 d .
H13A H 0.1836 0.4403 0.1171 0.048 Uiso 1 1 calc R
C14 C -0.0428(6) 0.4072(5) 0.15507(16) 0.0373(11) Uani 1 1 d .
H14A H 0.0015 0.3347 0.1777 0.045 Uiso 1 1 calc R
C15 C 0.1198(7) 0.6505(6) 0.04676(17) 0.0430(11) Uani 1 1 d .
C16 C 0.6235(6) 0.0547(5) 0.43745(16) 0.0340(10) Uani 1 1 d .
H16A H 0.6424 0.1579 0.4481 0.041 Uiso 1 1 calc R
C17 C 0.7027(6) -0.0480(5) 0.47141(17) 0.0392(11) Uani 1 1 d .
H17A H 0.7750 -0.0109 0.5041 0.047 Uiso 1 1 calc R
C18 C 0.5761(6) -0.2422(5) 0.41189(17) 0.0362(10) Uani 1 1 d .
H18A H 0.5565 -0.3457 0.4017 0.043 Uiso 1 1 calc R
C19 C 0.4962(5) -0.1429(4) 0.37695(15) 0.0242(8) Uani 1 1 d .
C20 C 0.3828(5) -0.1908(4) 0.32462(15) 0.0232(8) Uani 1 1 d .
C21 C 0.3315(5) -0.3337(4) 0.29789(16) 0.0306(10) Uani 1 1 d .
H21A H 0.3631 -0.4269 0.3094 0.037 Uiso 1 1 calc R
C22 C 0.2236(6) -0.3056(5) 0.25080(17) 0.0364(10) Uani 1 1 d .
H22A H 0.1664 -0.3785 0.2237 0.044 Uiso 1 1 calc R
C23 C 0.1168(5) -0.0769(5) 0.20640(15) 0.0311(10) Uani 1 1 d .
H23A H 0.0698 0.0105 0.2221 0.037 Uiso 1 1 calc R
H23B H 0.0106 -0.1454 0.1885 0.037 Uiso 1 1 calc R
C24 C 0.2362(5) -0.0237(4) 0.16424(15) 0.0297(9) Uani 1 1 d .
C25 C 0.1580(6) 0.0485(6) 0.12051(18) 0.0488(13) Uani 1 1 d .
H25A H 0.0319 0.0595 0.1168 0.059 Uiso 1 1 calc R
C26 C 0.2632(6) 0.1047(6) 0.08208(18) 0.0505(13) Uani 1 1 d .
H26A H 0.2077 0.1529 0.0528 0.061 Uiso 1 1 calc R
C27 C 0.4508(6) 0.0897(5) 0.08700(16) 0.0371(10) Uani 1 1 d .
C28 C 0.5293(6) 0.0139(5) 0.12999(17) 0.0428(12) Uani 1 1 d .
H28A H 0.6546 0.0002 0.1332 0.051 Uiso 1 1 calc R
C29 C 0.4214(6) -0.0422(5) 0.16851(17) 0.0403(11) Uani 1 1 d .
H29A H 0.4755 -0.0927 0.1974 0.048 Uiso 1 1 calc R
C30 C 0.5672(7) 0.1554(5) 0.04750(17) 0.0419(11) Uani 1 1 d .

loop_
_atom_site_aniso_label
_atom_site_aniso_U_11
_atom_site_aniso_U_22
_atom_site_aniso_U_33
_atom_site_aniso_U_23
_atom_site_aniso_U_13
_atom_site_aniso_U_12
Cu1 0.0360(3) 0.0178(3) 0.0259(3) 0.00306(19) -0.0033(2) 0.0012(2)
Cu2 0.0346(3) 0.0164(3) 0.0254(3) 0.00214(19) -0.0037(2) 0.0022(2)
Cl1 0.0461(6) 0.0210(5) 0.0341(6) 0.0061(4) -0.0003(5) 0.0073(4)
Cl2 0.0397(6) 0.0258(5) 0.0367(6) 0.0000(4) -0.0045(5) -0.0032(4)
Cl3 0.0466(7) 0.0196(5) 0.0372(6) -0.0010(4) -0.0013(5) -0.0027(4)
Cl4 0.0422(6) 0.0269(5) 0.0357(6) 0.0085(4) -0.0051(5) 0.0064(4)
O1 0.047(2) 0.101(3) 0.063(2) 0.040(2) 0.0186(18) 0.014(2)
O2 0.056(2) 0.083(3) 0.043(2) 0.0319(19) 0.0099(16) 0.0142(19)
O3 0.049(2) 0.104(3) 0.058(2) 0.046(2) 0.0106(18) 0.016(2)
O4 0.048(2) 0.086(3) 0.054(2) 0.0339(19) 0.0194(17) 0.014(2)
N1 0.0294(18) 0.0212(17) 0.0257(18) 0.0029(13) 0.0017(14) 0.0052(14)
N2 0.051(2) 0.031(2) 0.037(2) -0.0067(16) -0.0022(18) -0.0002(17)
N3 0.0243(18) 0.0254(18) 0.0238(17) 0.0064(14) 0.0023(13) 0.0013(14)
N4 0.0272(19) 0.036(2) 0.0268(19) 0.0103(15) 0.0005(14) 0.0022(15)
N5 0.0248(18) 0.0243(18) 0.0207(17) 0.0001(13) 0.0014(13) 0.0033(14)
N6 0.054(2) 0.041(2) 0.031(2) 0.0118(17) -0.0012(17) 0.0152(19)
N7 0.0248(17) 0.0184(16) 0.0217(17) 0.0005(13) 0.0018(13) -0.0003(13)
N8 0.0273(19) 0.0279(19) 0.0264(18) -0.0019(14) 0.0032(14) -0.0031(14)
C1 0.041(3) 0.028(2) 0.029(2) 0.0036(18) -0.0002(19) 0.0077(19)
C2 0.044(3) 0.042(3) 0.027(2) -0.0018(19) -0.0063(19) 0.002(2)
C3 0.044(3) 0.022(2) 0.040(3) 0.0030(18) 0.004(2) 0.0071(19)
C4 0.025(2) 0.023(2) 0.027(2) 0.0052(16) 0.0069(16) 0.0025(16)
C5 0.022(2) 0.024(2) 0.029(2) 0.0084(16) 0.0088(16) 0.0037(16)
C6 0.039(3) 0.030(2) 0.034(2) 0.0078(18) 0.0123(19) 0.0127(19)
C7 0.039(3) 0.041(3) 0.041(3) 0.019(2) 0.011(2) 0.018(2)
C8 0.042(3) 0.047(3) 0.030(2) 0.013(2) -0.0037(19) -0.007(2)
C9 0.040(3) 0.036(2) 0.022(2) 0.0048(18) -0.0087(18) -0.001(2)
C10 0.038(3) 0.071(4) 0.036(3) 0.023(2) 0.003(2) 0.010(2)
C11 0.049(3) 0.062(3) 0.031(3) 0.022(2) 0.000(2) 0.011(2)
C12 0.040(3) 0.050(3) 0.019(2) 0.0029(19) -0.0010(18) 0.005(2)
C13 0.040(3) 0.045(3) 0.035(3) 0.002(2) -0.002(2) 0.009(2)
C14 0.047(3) 0.032(2) 0.029(2) 0.0059(18) -0.007(2) 0.005(2)
C15 0.045(3) 0.055(3) 0.027(2) 0.005(2) 0.005(2) 0.000(2)
C16 0.045(3) 0.028(2) 0.028(2) -0.0002(18) 0.0009(19) 0.0064(19)
C17 0.044(3) 0.044(3) 0.027(2) 0.006(2) -0.0061(19) 0.010(2)
C18 0.047(3) 0.023(2) 0.041(3) 0.0038(18) 0.007(2) 0.0088(19)
C19 0.028(2) 0.021(2) 0.026(2) 0.0043(16) 0.0072(16) 0.0058(16)
C20 0.024(2) 0.0177(19) 0.029(2) 0.0007(16) 0.0083(16) -0.0005(16)
C21 0.033(2) 0.017(2) 0.042(3) -0.0028(17) 0.0085(19) 0.0011(17)
C22 0.036(3) 0.028(2) 0.043(3) -0.0101(19) 0.011(2) -0.0088(19)
C23 0.024(2) 0.041(3) 0.025(2) -0.0035(18) -0.0020(17) 0.0004(18)
C24 0.031(2) 0.033(2) 0.023(2) -0.0007(17) -0.0021(17) 0.0029(18)
C25 0.035(3) 0.074(4) 0.042(3) 0.018(2) 0.005(2) 0.017(2)
C26 0.042(3) 0.072(4) 0.041(3) 0.024(2) 0.004(2) 0.015(3)
C27 0.038(3) 0.045(3) 0.029(2) 0.0061(19) 0.0043(19) 0.006(2)
C28 0.031(2) 0.060(3) 0.039(3) 0.016(2) 0.004(2) 0.008(2)
C29 0.033(3) 0.054(3) 0.035(3) 0.015(2) 0.0000(19) 0.009(2)
C30 0.045(3) 0.051(3) 0.028(2) 0.005(2) 0.002(2) 0.005(2)

loop_
_atom_type_symbol
_atom_type_description
_atom_type_scat_dispersion_real
_atom_type_scat_dispersion_imag
_atom_type_scat_source
C C 0.0033 0.0016 'International Tables Vol C Tables 4.2.6.8 and 6.1.1.4'
H H 0.0000 0.0000 'International Tables Vol C Tables 4.2.6.8 and 6.1.1.4'
Cl Cl 0.1484 0.1585 'International Tables Vol C Tables 4.2.6.8 and 6.1.1.4'
Cu Cu 0.3201 1.2651 'International Tables Vol C Tables 4.2.6.8 and 6.1.1.4'
N N 0.0061 0.0033 'International Tables Vol C Tables 4.2.6.8 and 6.1.1.4'
O O 0.0106 0.0060 'International Tables Vol C Tables 4.2.6.8 and 6.1.1.4'

loop_
_geom_angle_atom_site_label_1
_geom_angle_atom_site_label_2
_geom_angle_atom_site_label_3
_geom_angle
N1 Cu1 N3 79.84(12)
N1 Cu1 Cl2 164.64(9)
N3 Cu1 Cl2 97.49(9)
N1 Cu1 Cl1 90.92(9)
N3 Cu1 Cl1 170.32(9)
Cl2 Cu1 Cl1 92.18(4)
N1 Cu1 Cl4 99.03(9)
N3 Cu1 Cl4 89.51(9)
Cl2 Cu1 Cl4 96.06(4)
Cl1 Cu1 Cl4 89.12(4)
N5 Cu2 N7 79.81(12)
N5 Cu2 Cl4 175.14(9)
N7 Cu2 Cl4 97.83(9)
N5 Cu2 Cl3 90.86(9)
N7 Cu2 Cl3 168.59(9)
Cl4 Cu2 Cl3 91.94(4)
N5 Cu2 Cl1 87.38(9)
N7 Cu2 Cl1 83.75(8)
Cl4 Cu2 Cl1 88.14(4)
Cl3 Cu2 Cl1 102.52(4)
Cu1 Cl1 Cu2 89.00(3)
Cu2 Cl4 Cu1 90.74(4)
C15 O1 H1B 109.5
C30 O4 H4A 109.5
C1 N1 C4 116.7(3)
C1 N1 Cu1 128.8(3)
C4 N1 Cu1 114.4(2)
C2 N2 C3 115.5(3)
C5 N3 N4 104.7(3)
C5 N3 Cu1 113.3(2)
N4 N3 Cu1 141.4(2)
C7 N4 N3 110.3(3)
C7 N4 C8 125.6(3)
N3 N4 C8 123.7(3)
C16 N5 C19 116.9(3)
C16 N5 Cu2 128.3(3)
C19 N5 Cu2 114.8(2)
C18 N6 C17 116.1(4)
C20 N7 N8 104.6(3)
C20 N7 Cu2 113.1(2)
N8 N7 Cu2 142.2(2)
N7 N8 C22 110.8(3)
N7 N8 C23 123.2(3)
C22 N8 C23 126.0(3)
N1 C1 C2 121.5(4)
N1 C1 H1A 119.2
C2 C1 H1A 119.2
N2 C2 C1 122.8(4)
N2 C2 H2B 118.6
C1 C2 H2B 118.6
N2 C3 C4 122.7(4)
N2 C3 H3A 118.6
C4 C3 H3A 118.6
N1 C4 C3 120.7(3)
N1 C4 C5 115.6(3)
C3 C4 C5 123.7(3)
N3 C5 C6 111.8(3)
N3 C5 C4 116.6(3)
C6 C5 C4 131.6(4)
C7 C6 C5 104.0(4)
C7 C6 H6B 128.0
C5 C6 H6B 128.0
N4 C7 C6 109.1(4)
N4 C7 H7A 125.4
C6 C7 H7A 125.4
N4 C8 C9 109.0(3)
N4 C8 H8A 109.9
C9 C8 H8A 109.9
N4 C8 H8B 109.9
C9 C8 H8B 109.9
H8A C8 H8B 108.3
C14 C9 C10 119.2(4)
C14 C9 C8 119.8(4)
C10 C9 C8 120.8(4)
C9 C10 C11 119.5(4)
C9 C10 H10A 120.3
C11 C10 H10A 120.3
C12 C11 C10 120.9(4)
C12 C11 H11A 119.6
C10 C11 H11A 119.6
C11 C12 C13 119.2(4)
C11 C12 C15 120.5(4)
C13 C12 C15 120.2(4)
C14 C13 C12 119.9(4)
C14 C13 H13A 120.0
C12 C13 H13A 120.0
C9 C14 C13 121.1(4)
C9 C14 H14A 119.5
C13 C14 H14A 119.5
O2 C15 O1 123.1(4)
O2 C15 C12 118.9(4)
O1 C15 C12 118.0(4)
N5 C16 C17 121.1(4)
N5 C16 H16A 119.4
C17 C16 H16A 119.4
N6 C17 C16 122.5(4)
N6 C17 H17A 118.8
C16 C17 H17A 118.8
N6 C18 C19 122.9(4)
N6 C18 H18A 118.5
C19 C18 H18A 118.5
N5 C19 C18 120.5(4)
N5 C19 C20 115.5(3)
C18 C19 C20 123.9(4)
N7 C20 C21 111.9(3)
N7 C20 C19 116.7(3)
C21 C20 C19 131.4(4)
C22 C21 C20 104.0(4)
C22 C21 H21A 128.0
C20 C21 H21A 128.0
N8 C22 C21 108.6(3)
N8 C22 H22A 125.7
C21 C22 H22A 125.7
N8 C23 C24 114.0(3)
N8 C23 H23A 108.7
C24 C23 H23A 108.7
N8 C23 H23B 108.7
C24 C23 H23B 108.7
H23A C23 H23B 107.6
C29 C24 C25 118.7(4)
C29 C24 C23 122.3(3)
C25 C24 C23 119.1(4)
C24 C25 C26 121.2(4)
C24 C25 H25A 119.4
C26 C25 H25A 119.4
C27 C26 C25 120.2(4)
C27 C26 H26A 119.9
C25 C26 H26A 119.9
C26 C27 C28 118.9(4)
C26 C27 C30 120.9(4)
C28 C27 C30 120.2(4)
C27 C28 C29 120.2(4)
C27 C28 H28A 119.9
C29 C28 H28A 119.9
C24 C29 C28 120.7(4)
C24 C29 H29A 119.6
C28 C29 H29A 119.6
O3 C30 O4 122.8(4)
O3 C30 C27 119.4(4)
O4 C30 C27 117.8(4)

loop_
_geom_bond_atom_site_label_1
_geom_bond_atom_site_label_2
_geom_bond_distance
Cu1 N1 2.046(3)
Cu1 N3 2.065(3)
Cu1 Cl2 2.2371(10)
Cu1 Cl1 2.2716(10)
Cu1 Cl4 2.8791(12)
Cu2 N5 2.047(3)
Cu2 N7 2.076(3)
Cu2 Cl4 2.2526(11)
Cu2 Cl3 2.2586(10)
Cu2 Cl1 2.9330(12)
O1 C15 1.258(5)
O1 H1B 0.8200
O2 C15 1.253(5)
O3 C30 1.252(5)
O4 C30 1.267(5)
O4 H4A 0.8200
N1 C1 1.327(5)
N1 C4 1.348(5)
N2 C2 1.330(5)
N2 C3 1.332(5)
N3 C5 1.345(5)
N3 N4 1.356(4)
N4 C7 1.345(5)
N4 C8 1.472(5)
N5 C16 1.328(5)
N5 C19 1.345(5)
N6 C18 1.320(5)
N6 C17 1.324(5)
N7 C20 1.348(5)
N7 N8 1.352(4)
N8 C22 1.351(5)
N8 C23 1.459(5)
C1 C2 1.382(5)
C1 H1A 0.9300
C2 H2B 0.9300
C3 C4 1.388(5)
C3 H3A 0.9300
C4 C5 1.455(5)
C5 C6 1.385(5)
C6 C7 1.361(6)
C6 H6B 0.9300
C7 H7A 0.9300
C8 C9 1.521(6)
C8 H8A 0.9700
C8 H8B 0.9700
C9 C14 1.376(6)
C9 C10 1.392(6)
C10 C11 1.396(6)
C10 H10A 0.9300
C11 C12 1.372(6)
C11 H11A 0.9300
C12 C13 1.394(6)
C12 C15 1.479(6)
C13 C14 1.379(6)
C13 H13A 0.9300
C14 H14A 0.9300
C16 C17 1.390(6)
C16 H16A 0.9300
C17 H17A 0.9300
C18 C19 1.384(5)
C18 H18A 0.9300
C19 C20 1.459(5)
C20 C21 1.390(5)
C21 C22 1.368(6)
C21 H21A 0.9300
C22 H22A 0.9300
C23 C24 1.509(5)
C23 H23A 0.9700
C23 H23B 0.9700
C24 C29 1.372(6)
C24 C25 1.375(6)
C25 C26 1.381(6)
C25 H25A 0.9300
C26 C27 1.381(6)
C26 H26A 0.9300
C27 C28 1.381(6)
C27 C30 1.480(6)
C28 C29 1.394(6)
C28 H28A 0.9300
C29 H29A 0.9300
